data_7008879
loop_
_publ_author_name
'Boudalis, Athanassios K.'
'Lalioti, Nikolia'
'Spyroulias, Georgios A.'
'Raptopoulou, Catherine P.'
'Terzis, Aris'
'Tangoulis, Vassilis'
'Perlepes, Spyros P.'

_publ_section_title
;
 Tetranuclear iron(III) carboxylate clusters with 1,10-phenanthroline
 and 2,2'-bipyridine: a new [Fe4(\m4-OHO)(\m-OH)2]7+ core
;
_journal_issue 7
_journal_name_full 'Journal of the Chemical Society, Dalton Transactions'
_journal_page_first 955
_journal_year 2001
_chemical_formula_sum 'C55.76 H58.64 Cl3 Fe4 N11.88 O24'
_chemical_formula_weight 1608.98
_chemical_name_systematic
;
?
;
_space_group_IT_number 14
_symmetry_space_group_name_Hall '-P 2yn'
_symmetry_space_group_name_H-M 'P 1 21/n 1'
_atom_sites_solution_hydrogens geom
_atom_sites_solution_primary direct
_atom_sites_solution_secondary difmap
_audit_creation_method SHELXL
_cell_angle_alpha 90.00
_cell_angle_beta 109.132(15)
_cell_angle_gamma 90.00
_cell_formula_units_Z 4
_cell_length_a 18.800(10)
_cell_length_b 19.221(10)
_cell_length_c 24.390(12)
_cell_measurement_temperature 293(2)
_cell_volume 8327(7)
_computing_structure_refinement 'SHELXL-93 (Sheldrick, 1993)'
_diffrn_ambient_temperature 293(2)
_diffrn_radiation_monochromator graphite
_diffrn_radiation_source 'fine-focus sealed tube'
_diffrn_radiation_type MoK\a
_diffrn_radiation_wavelength 0.71073
_diffrn_reflns_av_R_equivalents 0.0425
_diffrn_reflns_av_sigmaI/netI 0.0495
_diffrn_reflns_limit_h_max 15
_diffrn_reflns_limit_h_min -15
_diffrn_reflns_limit_k_max 0
_diffrn_reflns_limit_k_min -17
_diffrn_reflns_limit_l_max 0
_diffrn_reflns_limit_l_min -21
_diffrn_reflns_number 5953
_diffrn_reflns_theta_max 18.50
_diffrn_reflns_theta_min 1.20
_exptl_absorpt_coefficient_mu 0.850
_exptl_crystal_density_diffrn 1.283
_exptl_crystal_F_000 3293
_refine_diff_density_max 0.978
_refine_diff_density_min -0.659
_refine_diff_density_rms 0.176
_refine_ls_extinction_method none
_refine_ls_goodness_of_fit_all 1.071
_refine_ls_goodness_of_fit_obs 1.125
_refine_ls_matrix_type full
_refine_ls_number_parameters 789
_refine_ls_number_reflns 5768
_refine_ls_number_restraints 0
_refine_ls_restrained_S_all 1.071
_refine_ls_restrained_S_obs 1.125
_refine_ls_R_factor_all 0.1254
_refine_ls_R_factor_obs 0.1088
_refine_ls_shift/esd_max 0.589
_refine_ls_shift/esd_mean 0.021
_refine_ls_structure_factor_coef Fsqd
_refine_ls_weighting_details 'w=1/[\s^2^(Fo^2^)+(0.2401P)^2^+68.1491P] where P=(Fo^2^+2Fc^2^)/3'
_refine_ls_weighting_scheme calc
_refine_ls_wR_factor_all 0.3453
_refine_ls_wR_factor_obs 0.3200
_reflns_number_observed 4595
_reflns_number_total 5768
_reflns_observed_criterion >2sigma(I)
_cod_data_source_file 157029_157030.txt
_cod_data_source_block petb196b
_cod_depositor_comments
;
The following automatic conversions were performed:

'_refine_ls_weighting_scheme' value 'calc
w=1/[\s^2^(Fo^2^)+(0.2401P)^2^+68.1491P] where P=(Fo^2^+2Fc^2^)/3'
was changed to 'calc'. New tag '_refine_ls_weighting_details' was
created. The value of the new tag was set to
'w=1/[\s^2^(Fo^2^)+(0.2401P)^2^+68.1491P] where P=(Fo^2^+2Fc^2^)/3'.

Automatic conversion script
Id: cif_fix_values 3143 2015-03-26 13:38:13Z robertas 
;
_cod_original_cell_volume 8326.7(74)
_cod_database_code 7008879

loop_
_symmetry_equiv_pos_as_xyz
'x, y, z'
'-x+1/2, y+1/2, -z+1/2'
'-x, -y, -z'
'x-1/2, -y-1/2, z-1/2'

loop_
_atom_site_aniso_label
_atom_site_aniso_U_11
_atom_site_aniso_U_22
_atom_site_aniso_U_33
_atom_site_aniso_U_23
_atom_site_aniso_U_13
_atom_site_aniso_U_12
Fe1 0.030(2) 0.0357(14) 0.060(2) 0.0004(10) 0.0178(11) 0.0009(10)
Fe2 0.034(2) 0.0364(14) 0.062(2) -0.0035(10) 0.0214(12) -0.0031(10)
Fe3 0.032(2) 0.0361(14) 0.061(2) -0.0067(10) 0.0210(12) 0.0012(10)
Fe4 0.030(2) 0.0370(14) 0.0514(15) -0.0048(10) 0.0173(11) -0.0024(10)
O1 0.022(5) 0.043(6) 0.064(6) 0.001(5) 0.017(5) -0.001(5)
O2 0.044(6) 0.039(6) 0.078(7) -0.006(5) 0.047(6) -0.004(5)
O3 0.037(6) 0.032(5) 0.053(6) -0.005(4) 0.019(5) -0.001(4)
O4 0.028(6) 0.037(6) 0.072(7) -0.004(5) 0.025(5) -0.004(4)
O5 0.034(7) 0.036(6) 0.105(9) 0.002(6) 0.025(6) -0.001(6)
O6 0.038(7) 0.045(7) 0.101(9) -0.013(6) 0.046(6) 0.012(6)
O7 0.048(8) 0.084(9) 0.056(7) 0.013(6) 0.010(7) 0.002(6)
O8 0.039(8) 0.082(8) 0.061(7) 0.008(6) 0.018(6) -0.005(6)
O9 0.040(8) 0.071(8) 0.064(7) -0.015(5) 0.025(6) -0.001(6)
O10 0.031(7) 0.079(8) 0.051(7) 0.001(5) 0.006(6) 0.001(5)
O11 0.038(7) 0.028(6) 0.102(8) 0.003(5) 0.039(6) -0.011(6)
O12 0.043(8) 0.035(6) 0.096(8) -0.016(5) 0.028(6) -0.002(6)
N1 0.027(9) 0.036(8) 0.091(11) 0.001(7) 0.029(10) 0.000(6)
N2 0.034(9) 0.041(7) 0.066(11) -0.010(7) 0.025(9) 0.001(7)
N11 0.043(10) 0.037(8) 0.075(12) -0.001(7) 0.024(9) -0.009(7)
N12 0.054(11) 0.039(8) 0.057(11) -0.008(7) 0.015(8) 0.007(7)
N21 0.050(11) 0.037(8) 0.090(12) -0.006(7) 0.045(10) 0.002(7)
N22 0.048(10) 0.059(9) 0.060(11) -0.026(7) 0.021(8) 0.003(7)
N31 0.036(9) 0.038(7) 0.056(10) -0.003(6) 0.013(9) -0.016(7)
N32 0.031(8) 0.019(6) 0.070(10) -0.011(6) 0.024(9) -0.002(6)
C1 0.031(12) 0.054(11) 0.089(14) 0.019(9) 0.000(11) 0.004(9)
C2 0.026(13) 0.062(12) 0.125(19) 0.021(12) 0.015(12) 0.000(10)
C3 0.043(13) 0.057(11) 0.106(16) 0.008(11) 0.024(14) -0.001(9)
C4 0.047(13) 0.046(10) 0.101(16) -0.006(10) 0.037(13) -0.003(10)
C5 0.033(13) 0.034(9) 0.089(15) -0.003(9) 0.048(13) 0.006(9)
C6 0.043(14) 0.043(10) 0.060(14) 0.002(9) 0.017(12) -0.005(9)
C7 0.082(16) 0.077(13) 0.081(16) -0.010(11) 0.038(15) 0.004(11)
C8 0.091(17) 0.107(16) 0.082(17) -0.016(13) 0.049(15) -0.003(14)
C9 0.099(18) 0.082(13) 0.052(14) 0.001(10) 0.029(12) -0.001(12)
C10 0.041(11) 0.058(11) 0.057(13) 0.001(9) 0.000(11) 0.010(9)
C11 0.100(16) 0.057(11) 0.073(15) -0.005(10) 0.054(14) -0.011(11)
C12 0.109(19) 0.074(14) 0.112(17) -0.023(12) 0.072(19) -0.041(14)
C13 0.094(20) 0.058(13) 0.150(25) -0.027(15) 0.087(19) -0.014(13)
C14 0.092(17) 0.051(12) 0.131(21) -0.002(12) 0.079(17) -0.010(11)
C15 0.083(18) 0.037(10) 0.076(16) -0.003(9) 0.051(16) -0.011(10)
C16 0.044(14) 0.046(10) 0.105(19) -0.007(10) 0.046(15) -0.015(9)
C17 0.048(15) 0.117(17) 0.078(15) -0.012(13) -0.004(12) -0.005(11)
C18 0.054(16) 0.123(19) 0.123(22) -0.017(15) -0.009(15) 0.018(14)
C19 0.063(15) 0.089(14) 0.096(16) -0.014(11) 0.041(15) -0.009(11)
C20 0.031(12) 0.061(11) 0.086(15) -0.017(10) 0.003(12) 0.005(8)
C21 0.112(17) 0.047(11) 0.097(17) -0.013(10) 0.080(15) 0.001(11)
C22 0.128(22) 0.061(13) 0.123(19) -0.007(12) 0.104(21) 0.002(13)
C23 0.067(18) 0.095(17) 0.134(24) 0.026(15) 0.055(17) 0.016(13)
C24 0.078(17) 0.065(12) 0.123(21) -0.014(12) 0.069(16) 0.014(11)
C25 0.054(16) 0.041(11) 0.129(21) -0.002(11) 0.048(17) 0.011(10)
C26 0.073(18) 0.081(13) 0.064(15) -0.026(10) 0.036(15) -0.009(12)
C27 0.047(14) 0.144(20) 0.082(16) -0.025(14) -0.005(13) 0.001(12)
C28 0.069(19) 0.176(25) 0.110(22) -0.045(18) -0.018(15) -0.001(16)
C29 0.051(15) 0.170(23) 0.102(17) -0.037(15) 0.018(15) 0.019(14)
C30 0.048(14) 0.069(12) 0.096(16) -0.012(11) 0.006(13) 0.014(9)
C31 0.066(13) 0.075(12) 0.045(11) 0.009(10) 0.006(12) -0.019(10)
C32 0.129(23) 0.135(20) 0.092(20) 0.007(14) 0.035(15) -0.082(17)
C33 0.131(22) 0.237(31) 0.047(15) -0.023(16) 0.015(16) -0.068(22)
C34 0.128(22) 0.210(29) 0.074(18) -0.005(16) 0.053(18) -0.071(19)
C35 0.060(15) 0.067(12) 0.064(15) -0.012(10) 0.019(13) -0.017(11)
C36 0.038(13) 0.047(10) 0.067(14) 0.001(9) 0.038(11) -0.023(8)
C37 0.063(15) 0.065(12) 0.088(16) -0.008(10) 0.047(13) -0.017(10)
C38 0.039(12) 0.086(13) 0.088(15) -0.010(12) 0.013(13) -0.004(10)
C39 0.038(14) 0.055(11) 0.074(13) -0.008(9) 0.013(10) -0.010(9)
C40 0.026(11) 0.037(9) 0.069(13) -0.018(8) -0.007(10) 0.002(8)
C51 0.050(14) 0.034(12) 0.054(10) 0.011(8) 0.009(9) -0.016(11)
C52 0.074(13) 0.033(10) 0.115(14) -0.004(9) 0.056(11) -0.002(9)
C53 0.072(17) 0.051(11) 0.062(15) -0.001(9) 0.020(14) 0.001(11)
C54 0.086(15) 0.157(20) 0.049(13) 0.011(12) 0.011(11) 0.000(14)
C55 0.048(14) 0.059(11) 0.064(14) -0.002(9) 0.030(13) -0.005(10)
C56 0.080(14) 0.144(18) 0.029(11) 0.000(10) 0.010(9) 0.006(12)
C57 0.035(13) 0.043(12) 0.067(11) -0.005(8) 0.016(9) 0.009(11)
C58 0.078(13) 0.036(11) 0.141(17) 0.013(10) 0.040(12) 0.010(9)
Cl1 0.094(5) 0.148(6) 0.161(7) -0.011(5) 0.053(5) -0.003(4)
Cl2 0.060(3) 0.090(3) 0.068(3) -0.002(3) 0.004(3) 0.004(3)
Cl3 0.084(4) 0.141(5) 0.100(4) 0.005(4) 0.030(3) 0.019(4)

loop_
_atom_site_label
_atom_site_type_symbol
_atom_site_fract_x
_atom_site_fract_y
_atom_site_fract_z
_atom_site_U_iso_or_equiv
_atom_site_thermal_displace_type
_atom_site_occupancy
_atom_site_calc_flag
_atom_site_refinement_flags
_atom_site_disorder_group
Fe1 Fe 0.07114(11) 0.06814(10) 0.18677(9) 0.0412(8) Uani 1 d . .
Fe2 Fe -0.09065(11) 0.06361(10) 0.20890(9) 0.0427(9) Uani 1 d . .
Fe3 Fe -0.09374(11) 0.25614(10) 0.21421(9) 0.0415(8) Uani 1 d . .
Fe4 Fe 0.07048(11) 0.25954(10) 0.19609(8) 0.0384(8) Uani 1 d . .
O1 O -0.0298(5) 0.0977(4) 0.1669(4) 0.042(2) Uani 1 d . .
O2 O -0.1212(5) 0.1583(4) 0.2264(4) 0.047(3) Uani 1 d . .
O3 O -0.0313(5) 0.2301(4) 0.1714(4) 0.040(2) Uani 1 d . .
O4 O 0.1106(5) 0.1658(4) 0.1920(4) 0.043(3) Uani 1 d . .
O5 O 0.0383(6) -0.0347(5) 0.1778(5) 0.058(3) Uani 1 d . .
O6 O -0.0725(6) -0.0365(5) 0.1909(5) 0.056(3) Uani 1 d . .
O7 O 0.0964(6) 0.0599(6) 0.2727(5) 0.065(3) Uani 1 d . .
O8 O -0.0133(7) 0.0569(5) 0.2874(5) 0.060(3) Uani 1 d . .
O9 O -0.0170(7) 0.2601(5) 0.2942(4) 0.056(3) Uani 1 d . .
O10 O 0.0945(6) 0.2536(5) 0.2826(5) 0.056(3) Uani 1 d . .
O11 O -0.0775(7) 0.3591(5) 0.2013(4) 0.052(3) Uani 1 d . .
O12 O 0.0388(7) 0.3622(5) 0.1992(4) 0.056(3) Uani 1 d . .
N1 N 0.1839(7) 0.0269(6) 0.1989(7) 0.049(3) Uani 1 d . .
N2 N 0.0776(9) 0.0610(6) 0.1003(6) 0.045(3) Uani 1 d . .
N11 N -0.1686(8) 0.0195(6) 0.2494(7) 0.051(3) Uani 1 d . .
N12 N -0.1959(8) 0.0520(6) 0.1396(6) 0.051(4) Uani 1 d . .
N21 N -0.1751(8) 0.2937(6) 0.2541(7) 0.053(3) Uani 1 d . .
N22 N -0.1963(8) 0.2664(6) 0.1447(6) 0.055(4) Uani 1 d . .
N31 N 0.0756(8) 0.2836(6) 0.1113(5) 0.044(3) Uani 1 d . .
N32 N 0.1835(6) 0.3020(5) 0.2114(6) 0.038(3) Uani 1 d . .
C1 C 0.2352(10) 0.0128(8) 0.2517(8) 0.063(5) Uani 1 d . .
C2 C 0.3036(10) -0.0180(9) 0.2559(10) 0.073(5) Uani 1 d . .
C3 C 0.3211(10) -0.0319(9) 0.2064(11) 0.069(5) Uani 1 d . .
C4 C 0.2672(11) -0.0177(8) 0.1525(8) 0.062(5) Uani 1 d . .
C5 C 0.2001(10) 0.0127(7) 0.1495(9) 0.045(4) Uani 1 d . .
C6 C 0.1421(11) 0.0336(8) 0.0964(8) 0.049(4) Uani 1 d . .
C7 C 0.1549(11) 0.0288(10) 0.0432(11) 0.077(5) Uani 1 d . .
C8 C 0.1000(15) 0.0557(12) -0.0055(9) 0.088(6) Uani 1 d . .
C9 C 0.0337(13) 0.0820(10) -0.0009(8) 0.077(5) Uani 1 d . .
C10 C 0.0261(9) 0.0847(8) 0.0532(8) 0.056(4) Uani 1 d . .
C11 C -0.1513(11) 0.0030(9) 0.3046(10) 0.070(5) Uani 1 d . .
C12 C -0.2056(17) -0.0218(10) 0.3270(10) 0.090(6) Uani 1 d . .
C13 C -0.2756(16) -0.0297(10) 0.2922(14) 0.090(7) Uani 1 d . .
C14 C -0.2984(12) -0.0148(9) 0.2323(12) 0.081(6) Uani 1 d . .
C15 C -0.2408(13) 0.0093(8) 0.2127(9) 0.059(5) Uani 1 d . .
C16 C -0.2567(11) 0.0262(8) 0.1526(10) 0.060(5) Uani 1 d . .
C17 C -0.3263(11) 0.0148(11) 0.1108(10) 0.087(6) Uani 1 d . .
C18 C -0.3304(12) 0.0363(13) 0.0525(12) 0.109(8) Uani 1 d . .
C19 C -0.2687(13) 0.0622(10) 0.0386(8) 0.079(6) Uani 1 d . .
C20 C -0.2007(9) 0.0689(8) 0.0854(10) 0.063(5) Uani 1 d . .
C21 C -0.1578(12) 0.3079(9) 0.3111(10) 0.074(6) Uani 1 d . .
C22 C -0.2162(18) 0.3288(9) 0.3322(11) 0.089(7) Uani 1 d . .
C23 C -0.2857(15) 0.3376(11) 0.2956(14) 0.093(7) Uani 1 d . .
C24 C -0.3046(12) 0.3246(9) 0.2374(12) 0.080(6) Uani 1 d . .
C25 C -0.2488(12) 0.3024(8) 0.2168(10) 0.070(6) Uani 1 d . .
C26 C -0.2605(13) 0.2863(10) 0.1563(8) 0.069(5) Uani 1 d . .
C27 C -0.3296(11) 0.2969(12) 0.1126(11) 0.097(7) Uani 1 d . .
C28 C -0.3341(13) 0.2783(15) 0.0576(12) 0.130(9) Uani 1 d . .
C29 C -0.2717(13) 0.2560(13) 0.0439(9) 0.109(8) Uani 1 d . .
C30 C -0.2028(10) 0.2529(9) 0.0901(10) 0.075(5) Uani 1 d . .
C31 C 0.0214(10) 0.2702(9) 0.0624(8) 0.065(5) Uani 1 d . .
C32 C 0.0258(15) 0.2830(12) 0.0094(10) 0.119(9) Uani 1 d . .
C33 C 0.0934(17) 0.3126(17) 0.0066(9) 0.142(11) Uani 1 d . .
C34 C 0.1502(15) 0.3267(15) 0.0548(11) 0.132(10) Uani 1 d . .
C35 C 0.1404(12) 0.3093(9) 0.1090(8) 0.064(5) Uani 1 d . .
C36 C 0.2000(9) 0.3220(7) 0.1647(8) 0.045(4) Uani 1 d . .
C37 C 0.2717(12) 0.3480(8) 0.1695(8) 0.066(5) Uani 1 d . .
C38 C 0.3246(9) 0.3556(10) 0.2252(10) 0.073(5) Uani 1 d . .
C39 C 0.3063(10) 0.3350(8) 0.2726(8) 0.057(5) Uani 1 d . .
C40 C 0.2358(9) 0.3084(7) 0.2655(7) 0.050(4) Uani 1 d . .
C51 C -0.0207(12) -0.0639(8) 0.1795(6) 0.048(5) Uani 1 d . .
C52 C -0.0265(10) -0.1414(8) 0.1638(8) 0.068(5) Uani 1 d . .
C53 C 0.0550(15) 0.0547(8) 0.3045(8) 0.062(5) Uani 1 d . .
C54 C 0.0971(11) 0.0498(12) 0.3694(7) 0.100(7) Uani 1 d . .
C55 C 0.0516(13) 0.2570(8) 0.3138(7) 0.054(4) Uani 1 d . .
C56 C 0.0909(10) 0.2601(11) 0.3775(7) 0.087(6) Uani 1 d . .
C57 C -0.0235(12) 0.3897(8) 0.1979(6) 0.048(4) Uani 1 d . .
C58 C -0.0239(10) 0.4699(9) 0.1931(9) 0.084(6) Uani 1 d . .
Cl1 Cl 0.4668(4) 0.3364(4) 0.1303(4) 0.132(2) Uani 1 d . .
O13 O 0.3944(16) 0.3425(12) 0.0984(11) 0.198(9) Uiso 1 d . .
O14 O 0.5134(17) 0.3765(16) 0.1084(12) 0.233(11) Uiso 1 d . .
O15 O 0.4845(23) 0.3424(21) 0.1840(21) 0.325(21) Uiso 1 d . .
O16 O 0.4948(24) 0.2647(24) 0.1152(18) 0.343(19) Uiso 1 d . .
Cl2 Cl -0.1636(3) 0.1870(3) -0.0536(2) 0.0767(15) Uani 1 d . .
O17 O -0.1345(10) 0.1598(8) 0.0019(8) 0.130(5) Uiso 1 d . .
O18 O -0.1135(11) 0.1815(9) -0.0863(8) 0.146(6) Uiso 1 d . .
O19 O -0.2366(11) 0.1668(9) -0.0814(8) 0.147(6) Uiso 1 d . .
O20 O -0.1649(13) 0.2580(14) -0.0397(10) 0.201(9) Uiso 1 d . .
Cl3 Cl 0.0327(3) 0.4781(4) 0.3813(3) 0.109(2) Uani 1 d . .
O21 O -0.0028(20) 0.5298(20) 0.3475(16) 0.285(15) Uiso 1 d . .
O22 O 0.1044(17) 0.4807(15) 0.4076(12) 0.224(10) Uiso 1 d . .
O23 O -0.0005(14) 0.4697(14) 0.4246(12) 0.213(9) Uiso 1 d . .
O24 O 0.0062(23) 0.4426(24) 0.3352(20) 0.337(20) Uiso 1 d . .
N61 N 0.7767(29) 0.8417(21) 0.0481(22) 0.189(21) Uiso 0.66(4) d P .
C61 C 0.7350(29) 0.8399(22) 0.0096(24) 0.147(19) Uiso 0.66(4) d P .
C62 C 0.6963(36) 0.8225(30) -0.0528(29) 0.218(27) Uiso 0.66(4) d P .
N71 N 0.0494(40) 0.6513(30) 0.1588(29) 0.335(35) Uiso 0.80(5) d P .
C71 C 0.1260(30) 0.6388(26) 0.1453(21) 0.205(22) Uiso 0.80(5) d P .
C72 C 0.2186(33) 0.6498(26) 0.1519(24) 0.224(25) Uiso 0.80(5) d P .
N81 N 0.2658(14) 0.1659(10) 0.1861(9) 0.091(9) Uiso 0.76(3) d P .
C81 C 0.3251(22) 0.1635(15) 0.1980(13) 0.110(12) Uiso 0.76(3) d P .
C82 C 0.4093(30) 0.1527(25) 0.2053(21) 0.202(21) Uiso 0.76(3) d P .
N91 N 0.5559(23) 0.7603(23) 0.0437(18) 0.229(19) Uiso 0.83(3) d P .
C91 C 0.5382(25) 0.8181(26) 0.0101(21) 0.183(18) Uiso 0.83(3) d P .
C92 C 0.5051(32) 0.8600(30) -0.0308(26) 0.235(24) Uiso 0.83(3) d P .
N101 N 0.7611(24) 0.6547(18) 0.2286(17) 0.216(18) Uiso 0.88(4) d P .
C101 C 0.8418(42) 0.6523(31) 0.2651(31) 0.294(33) Uiso 0.88(4) d P .
C102 C 0.8908(32) 0.6516(26) 0.2281(25) 0.242(24) Uiso 0.88(4) d P .

loop_
_atom_type_symbol
_atom_type_description
_atom_type_scat_dispersion_real
_atom_type_scat_dispersion_imag
_atom_type_scat_source
C C 0.0033 0.0016 'International Tables Vol C Tables 4.2.6.8 and 6.1.1.4'
H H 0.0000 0.0000 'International Tables Vol C Tables 4.2.6.8 and 6.1.1.4'
N N 0.0061 0.0033 'International Tables Vol C Tables 4.2.6.8 and 6.1.1.4'
O O 0.0106 0.0060 'International Tables Vol C Tables 4.2.6.8 and 6.1.1.4'
Cl Cl 0.1484 0.1585 'International Tables Vol C Tables 4.2.6.8 and 6.1.1.4'
Fe Fe 0.3463 0.8444 'International Tables Vol C Tables 4.2.6.8 and 6.1.1.4'

loop_
_geom_angle_atom_site_label_1
_geom_angle_atom_site_label_2
_geom_angle_atom_site_label_3
_geom_angle
_geom_angle_site_symmetry_1
_geom_angle_site_symmetry_3
_geom_angle_publ_flag
O1 Fe1 O7 99.6(5) . . ?
O1 Fe1 O4 93.1(4) . . ?
O7 Fe1 O4 93.0(4) . . ?
O1 Fe1 O5 91.2(4) . . ?
O7 Fe1 O5 89.7(4) . . ?
O4 Fe1 O5 174.5(4) . . ?
O1 Fe1 N2 98.2(5) . . ?
O7 Fe1 N2 162.0(6) . . ?
O4 Fe1 N2 89.1(4) . . ?
O5 Fe1 N2 86.9(4) . . ?
O1 Fe1 N1 172.6(5) . . ?
O7 Fe1 N1 86.7(6) . . ?
O4 Fe1 N1 90.5(4) . . ?
O5 Fe1 N1 84.8(4) . . ?
N2 Fe1 N1 75.4(6) . . ?
O1 Fe2 O8 99.4(4) . . ?
O1 Fe2 O2 93.9(4) . . ?
O8 Fe2 O2 91.3(4) . . ?
O1 Fe2 O6 92.2(4) . . ?
O8 Fe2 O6 91.5(4) . . ?
O2 Fe2 O6 172.8(4) . . ?
O1 Fe2 N12 100.1(6) . . ?
O8 Fe2 N12 160.3(6) . . ?
O2 Fe2 N12 90.4(4) . . ?
O6 Fe2 N12 84.7(4) . . ?
O1 Fe2 N11 174.2(5) . . ?
O8 Fe2 N11 85.8(6) . . ?
O2 Fe2 N11 88.5(4) . . ?
O6 Fe2 N11 85.1(4) . . ?
N12 Fe2 N11 74.6(6) . . ?
O3 Fe3 O2 94.1(4) . . ?
O3 Fe3 O9 99.7(4) . . ?
O2 Fe3 O9 91.6(4) . . ?
O3 Fe3 O11 91.2(4) . . ?
O2 Fe3 O11 173.6(4) . . ?
O9 Fe3 O11 91.0(4) . . ?
O3 Fe3 N22 98.7(5) . . ?
O2 Fe3 N22 89.7(4) . . ?
O9 Fe3 N22 161.4(6) . . ?
O11 Fe3 N22 86.0(5) . . ?
O3 Fe3 N21 172.6(5) . . ?
O2 Fe3 N21 89.5(4) . . ?
O9 Fe3 N21 86.5(6) . . ?
O11 Fe3 N21 84.8(4) . . ?
N22 Fe3 N21 74.9(6) . . ?
O3 Fe4 O4 94.3(4) . . ?
O3 Fe4 O10 100.0(4) . . ?
O4 Fe4 O10 92.5(4) . . ?
O3 Fe4 O12 91.3(4) . . ?
O4 Fe4 O12 173.8(4) . . ?
O10 Fe4 O12 89.1(4) . . ?
O3 Fe4 N31 96.7(5) . . ?
O4 Fe4 N31 90.5(4) . . ?
O10 Fe4 N31 162.7(5) . . ?
O12 Fe4 N31 86.2(4) . . ?
O3 Fe4 N32 170.9(5) . . ?
O4 Fe4 N32 89.0(4) . . ?
O10 Fe4 N32 88.3(5) . . ?
O12 Fe4 N32 85.0(4) . . ?
N31 Fe4 N32 74.8(5) . . ?
Fe2 O1 Fe1 119.6(5) . . ?
Fe2 O2 Fe3 136.0(5) . . ?
Fe3 O3 Fe4 119.6(4) . . ?
Fe4 O4 Fe1 136.0(5) . . ?
C51 O5 Fe1 131.4(10) . . ?
C51 O6 Fe2 131.6(10) . . ?
C53 O7 Fe1 131.6(11) . . ?
C53 O8 Fe2 133.5(12) . . ?
C55 O9 Fe3 135.0(11) . . ?
C55 O10 Fe4 130.7(10) . . ?
C57 O11 Fe3 131.1(10) . . ?
C57 O12 Fe4 131.8(10) . . ?
C1 N1 C5 120.1(14) . . ?
C1 N1 Fe1 123.7(13) . . ?
C5 N1 Fe1 116.1(11) . . ?
C10 N2 C6 119.4(13) . . ?
C10 N2 Fe1 124.8(12) . . ?
C6 N2 Fe1 115.7(12) . . ?
C11 N11 C15 119.5(15) . . ?
C11 N11 Fe2 125.3(13) . . ?
C15 N11 Fe2 115.2(13) . . ?
C20 N12 C16 121.6(15) . . ?
C20 N12 Fe2 119.9(13) . . ?
C16 N12 Fe2 118.5(13) . . ?
C21 N21 C25 120.0(15) . . ?
C21 N21 Fe3 124.0(13) . . ?
C25 N21 Fe3 116.0(13) . . ?
C30 N22 C26 117.5(14) . . ?
C30 N22 Fe3 123.2(13) . . ?
C26 N22 Fe3 119.3(12) . . ?
C31 N31 C35 118.8(13) . . ?
C31 N31 Fe4 124.3(12) . . ?
C35 N31 Fe4 116.7(11) . . ?
C36 N32 C40 120.2(13) . . ?
C36 N32 Fe4 116.5(10) . . ?
C40 N32 Fe4 123.3(11) . . ?
N1 C1 C2 120.5(17) . . ?
C3 C2 C1 120.0(17) . . ?
C2 C3 C4 118.6(16) . . ?
C5 C4 C3 120.3(17) . . ?
N1 C5 C4 120.4(16) . . ?
N1 C5 C6 114.4(16) . . ?
C4 C5 C6 125.2(19) . . ?
N2 C6 C7 121.4(15) . . ?
N2 C6 C5 118.2(16) . . ?
C7 C6 C5 120.2(19) . . ?
C8 C7 C6 117.5(17) . . ?
C9 C8 C7 120.2(17) . . ?
C10 C9 C8 118.1(17) . . ?
N2 C10 C9 123.2(15) . . ?
N11 C11 C12 121.2(18) . . ?
C13 C12 C11 119.5(21) . . ?
C12 C13 C14 122.9(20) . . ?
C15 C14 C13 114.6(19) . . ?
N11 C15 C14 122.3(18) . . ?
N11 C15 C16 117.7(17) . . ?
C14 C15 C16 119.9(22) . . ?
N12 C16 C17 122.9(18) . . ?
N12 C16 C15 113.9(17) . . ?
C17 C16 C15 123.1(20) . . ?
C16 C17 C18 114.1(19) . . ?
C19 C18 C17 123.5(17) . . ?
C18 C19 C20 116.0(18) . . ?
N12 C20 C19 121.8(16) . . ?
N21 C21 C22 118.6(19) . . ?
C23 C22 C21 120.1(21) . . ?
C22 C23 C24 122.5(21) . . ?
C23 C24 C25 117.9(20) . . ?
C24 C25 N21 120.8(19) . . ?
C24 C25 C26 124.1(22) . . ?
N21 C25 C26 115.1(18) . . ?
N22 C26 C27 122.8(17) . . ?
N22 C26 C25 114.6(18) . . ?
C27 C26 C25 122.4(21) . . ?
C28 C27 C26 116.9(19) . . ?
C27 C28 C29 122.2(19) . . ?
C28 C29 C30 116.6(19) . . ?
N22 C30 C29 123.5(17) . . ?
N31 C31 C32 124.2(17) . . ?
C31 C32 C33 117.4(19) . . ?
C34 C33 C32 120.8(21) . . ?
C33 C34 C35 117.3(21) . . ?
N31 C35 C34 121.4(17) . . ?
N31 C35 C36 117.0(16) . . ?
C34 C35 C36 121.5(21) . . ?
N32 C36 C37 121.2(15) . . ?
N32 C36 C35 114.8(15) . . ?
C37 C36 C35 123.8(18) . . ?
C38 C37 C36 118.3(16) . . ?
C39 C38 C37 119.5(16) . . ?
C38 C39 C40 120.0(15) . . ?
N32 C40 C39 120.8(15) . . ?
O6 C51 O5 126.6(14) . . ?
O6 C51 C52 118.7(16) . . ?
O5 C51 C52 114.6(18) . . ?
O8 C53 O7 125.4(16) . . ?
O8 C53 C54 119.2(21) . . ?
O7 C53 C54 115.2(20) . . ?
O9 C55 O10 124.2(16) . . ?
O9 C55 C56 120.4(18) . . ?
O10 C55 C56 115.4(18) . . ?
O11 C57 O12 125.9(15) . . ?
O11 C57 C58 120.7(16) . . ?
O12 C57 C58 113.3(17) . . ?
O15 Cl1 O13 118.3(24) . . ?
O15 Cl1 O14 111.4(23) . . ?
O13 Cl1 O14 112.1(17) . . ?
O15 Cl1 O16 109.6(24) . . ?
O13 Cl1 O16 107.3(19) . . ?
O14 Cl1 O16 95.5(19) . . ?
O19 Cl2 O17 112.7(11) . . ?
O19 Cl2 O20 107.5(12) . . ?
O17 Cl2 O20 99.5(12) . . ?
O19 Cl2 O18 116.0(11) . . ?
O17 Cl2 O18 113.4(11) . . ?
O20 Cl2 O18 105.9(12) . . ?
O24 Cl3 O22 120.3(23) . . ?
O24 Cl3 O21 83.0(22) . . ?
O22 Cl3 O21 120.7(21) . . ?
O24 Cl3 O23 117.6(23) . . ?
O22 Cl3 O23 106.4(16) . . ?
O21 Cl3 O23 107.3(19) . . ?
Cl3 O21 O24 47.1(19) . . ?
Cl3 O24 O21 49.9(20) . . ?
N61 C61 C62 158.1(63) . . ?
N71 C71 C72 157.1(47) . . ?
N81 C81 C82 170.0(37) . . ?
C92 C91 N91 162.0(56) . . ?
N101 C101 C102 110.4(56) . . ?

loop_
_geom_bond_atom_site_label_1
_geom_bond_atom_site_label_2
_geom_bond_distance
_geom_bond_site_symmetry_2
_geom_bond_publ_flag
Fe1 O1 1.887(8) . ?
Fe1 O7 1.998(12) . ?
Fe1 O4 2.007(8) . ?
Fe1 O5 2.061(11) . ?
Fe1 N2 2.155(12) . ?
Fe1 N1 2.190(12) . ?
Fe2 O1 1.885(9) . ?
Fe2 O8 1.994(12) . ?
Fe2 O2 1.996(8) . ?
Fe2 O6 2.028(11) . ?
Fe2 N12 2.152(13) . ?
Fe2 N11 2.189(13) . ?
Fe3 O3 1.877(9) . ?
Fe3 O2 1.999(8) . ?
Fe3 O9 2.012(11) . ?
Fe3 O11 2.043(11) . ?
Fe3 N22 2.119(13) . ?
Fe3 N21 2.187(13) . ?
Fe4 O3 1.894(9) . ?
Fe4 O4 1.969(8) . ?
Fe4 O10 2.012(11) . ?
Fe4 O12 2.070(11) . ?
Fe4 N31 2.152(12) . ?
Fe4 N32 2.190(11) . ?
O5 C51 1.26(2) . ?
O6 C51 1.22(2) . ?
O7 C53 1.27(2) . ?
O8 C53 1.21(2) . ?
O9 C55 1.22(2) . ?
O10 C55 1.28(2) . ?
O11 C57 1.20(2) . ?
O12 C57 1.28(2) . ?
N1 C1 1.36(2) . ?
N1 C5 1.37(2) . ?
N2 C10 1.32(2) . ?
N2 C6 1.36(2) . ?
N11 C11 1.32(2) . ?
N11 C15 1.37(2) . ?
N12 C20 1.34(2) . ?
N12 C16 1.37(2) . ?
N21 C21 1.35(2) . ?
N21 C25 1.40(2) . ?
N22 C30 1.32(2) . ?
N22 C26 1.38(2) . ?
N31 C31 1.32(2) . ?
N31 C35 1.33(2) . ?
N32 C36 1.33(2) . ?
N32 C40 1.37(2) . ?
C1 C2 1.39(2) . ?
C2 C3 1.38(2) . ?
C3 C4 1.40(2) . ?
C4 C5 1.37(2) . ?
C5 C6 1.45(2) . ?
C6 C7 1.40(2) . ?
C7 C8 1.39(3) . ?
C8 C9 1.38(3) . ?
C9 C10 1.37(2) . ?
C11 C12 1.39(3) . ?
C12 C13 1.32(3) . ?
C13 C14 1.41(3) . ?
C14 C15 1.40(2) . ?
C15 C16 1.43(2) . ?
C16 C17 1.39(2) . ?
C17 C18 1.46(3) . ?
C18 C19 1.40(3) . ?
C19 C20 1.41(2) . ?
C21 C22 1.41(3) . ?
C22 C23 1.33(3) . ?
C23 C24 1.37(3) . ?
C24 C25 1.37(2) . ?
C25 C26 1.45(2) . ?
C26 C27 1.40(3) . ?
C27 C28 1.36(3) . ?
C28 C29 1.39(3) . ?
C29 C30 1.41(3) . ?
C31 C32 1.35(2) . ?
C32 C33 1.41(3) . ?
C33 C34 1.33(3) . ?
C34 C35 1.43(3) . ?
C35 C36 1.47(2) . ?
C36 C37 1.40(2) . ?
C37 C38 1.40(2) . ?
C38 C39 1.37(2) . ?
C39 C40 1.38(2) . ?
C51 C52 1.53(2) . ?
C53 C54 1.52(2) . ?
C55 C56 1.49(2) . ?
C57 C58 1.55(2) . ?
Cl1 O15 1.25(5) . ?
Cl1 O13 1.33(3) . ?
Cl1 O14 1.40(3) . ?
Cl1 O16 1.56(4) . ?
Cl2 O19 1.37(2) . ?
Cl2 O17 1.38(2) . ?
Cl2 O20 1.41(3) . ?
Cl2 O18 1.43(2) . ?
Cl3 O24 1.27(5) . ?
Cl3 O22 1.29(3) . ?
Cl3 O21 1.32(4) . ?
Cl3 O23 1.40(3) . ?
O21 O24 1.72(5) . ?
N61 C61 1.01(6) . ?
C61 C62 1.49(7) . ?
N71 C71 1.60(7) . ?
C71 C72 1.71(7) . ?
N81 C81 1.06(3) . ?
C81 C82 1.55(5) . ?
N91 C91 1.36(5) . ?
C91 C92 1.28(6) . ?
N101 C101 1.49(7) . ?
C101 C102 1.49(7) . ?
